data_7239252
loop_
_publ_author_name
'Shankar, Krapa'
'Das, Babulal'
'Baruah, Jubaraj B.'

_publ_section_title
;
 Organic cations controlling the nuclearity of copper(ii)
 2,5-pyridinedicarboxylates
;
_journal_issue 48
_journal_name_full 'RSC Advances'
_journal_page_first 26220
_journal_paper_doi 10.1039/c3ra44008g
_journal_volume 3
_journal_year 2013
_chemical_formula_sum 'C50 H74 Cu3 N12 O36'
_chemical_formula_weight 1609.83
_space_group_IT_number 2
_space_group_name_Hall '-P 1'
_space_group_name_H-M_alt 'P -1'
_symmetry_cell_setting triclinic
_symmetry_space_group_name_H-M 'P -1'
_atom_sites_solution_hydrogens geom
_atom_sites_solution_primary direct
_atom_sites_solution_secondary difmap
_audit_creation_method SHELXL-97
_cell_angle_alpha 75.612(5)
_cell_angle_beta 82.510(5)
_cell_angle_gamma 78.590(5)
_cell_formula_units_Z 1
_cell_length_a 7.3979(5)
_cell_length_b 14.4130(8)
_cell_length_c 15.7932(9)
_cell_measurement_temperature 296(2)
_cell_volume 1593.05(17)
_computing_cell_refinement 'Bruker SMART'
_computing_data_collection 'Bruker SMART'
_computing_data_reduction 'Bruker SAINT'
_computing_molecular_graphics 'Bruker SHELXTL'
_computing_publication_material 'Bruker SHELXTL'
_computing_structure_refinement 'SHELXL-97 (Sheldrick, 1997)'
_computing_structure_solution 'SHELXS-97 (Sheldrick, 1990)'
_diffrn_ambient_temperature 296(2)
_diffrn_measured_fraction_theta_full 0.999
_diffrn_measured_fraction_theta_max 0.999
_diffrn_measurement_device_type 'CCD area detector'
_diffrn_measurement_method 'phi and omega scans'
_diffrn_radiation_monochromator graphite
_diffrn_radiation_source 'fine-focus sealed tube'
_diffrn_radiation_type MoK\a
_diffrn_radiation_wavelength 0.71073
_diffrn_reflns_av_R_equivalents 0.0314
_diffrn_reflns_av_sigmaI/netI 0.0608
_diffrn_reflns_limit_h_max 8
_diffrn_reflns_limit_h_min -8
_diffrn_reflns_limit_k_max 17
_diffrn_reflns_limit_k_min -16
_diffrn_reflns_limit_l_max 18
_diffrn_reflns_limit_l_min -10
_diffrn_reflns_number 10820
_diffrn_reflns_theta_full 25.00
_diffrn_reflns_theta_max 25.00
_diffrn_reflns_theta_min 2.95
_exptl_absorpt_coefficient_mu 1.103
_exptl_crystal_colour blue
_exptl_crystal_density_diffrn 1.678
_exptl_crystal_density_method 'not measured'
_exptl_crystal_description plates
_exptl_crystal_F_000 833
_exptl_crystal_size_max 0.30
_exptl_crystal_size_mid 0.22
_exptl_crystal_size_min 0.14
_refine_diff_density_max 0.639
_refine_diff_density_min -0.628
_refine_diff_density_rms 0.081
_refine_ls_extinction_method none
_refine_ls_goodness_of_fit_ref 0.985
_refine_ls_hydrogen_treatment mixed
_refine_ls_matrix_type full
_refine_ls_number_parameters 459
_refine_ls_number_reflns 5598
_refine_ls_number_restraints 0
_refine_ls_restrained_S_all 0.985
_refine_ls_R_factor_all 0.0726
_refine_ls_R_factor_gt 0.0504
_refine_ls_shift/su_max 0.002
_refine_ls_shift/su_mean 0.000
_refine_ls_structure_factor_coef Fsqd
_refine_ls_weighting_details 'calc w=1/[\s^2^(Fo^2^)+(0.0341P)^2^+4.4167P] where P=(Fo^2^+2Fc^2^)/3'
_refine_ls_weighting_scheme calc
_refine_ls_wR_factor_gt 0.1097
_refine_ls_wR_factor_ref 0.1281
_reflns_number_gt 4203
_reflns_number_total 5598
_reflns_threshold_expression >2sigma(I)
_cod_data_source_file c3ra44008g.txt
_cod_data_source_block exp25deta
_cod_depositor_comments
;
The following automatic conversions were performed:

data item '_symmetry_cell_setting' value 'Triclinic' was changed to
'triclinic' in accordance with the
/home/saulius/struct/COD-crude-data/automatic-downloads/DataCite-retrospective/RSC/depositions/lib/dictionaries/cif_core.dic
dictionary named 'cif_core.dic' version 2.4.2 last updated on
2011-04-26.

Automatic conversion script
Id: cif_fix_values 6909 2019-04-08 15:41:33Z antanas 
;
_cod_original_cell_volume 1593.06(16)
_cod_original_sg_symbol_H-M P-1
_cod_database_code 7239252

loop_
_symmetry_equiv_pos_as_xyz
'x, y, z'
'-x, -y, -z'

loop_
_atom_site_label
_atom_site_type_symbol
_atom_site_fract_x
_atom_site_fract_y
_atom_site_fract_z
_atom_site_U_iso_or_equiv
_atom_site_adp_type
_atom_site_occupancy
_atom_site_symmetry_multiplicity
_atom_site_calc_flag
_atom_site_refinement_flags
C1 C 0.2515(6) 0.8351(3) 0.0429(3) 0.0321(10) Uani 1 1 d .
C2 C 0.1912(6) 0.8402(3) 0.1372(3) 0.0278(9) Uani 1 1 d .
C3 C 0.0808(6) 0.9189(3) 0.1620(3) 0.0337(10) Uani 1 1 d .
H3 H 0.0329 0.9729 0.1201 0.040 Uiso 1 1 calc R
C4 C 0.0419(6) 0.9165(3) 0.2510(3) 0.0336(10) Uani 1 1 d .
H4 H -0.0314 0.9694 0.2693 0.040 Uiso 1 1 calc R
C5 C 0.1129(5) 0.8347(3) 0.3124(3) 0.0280(9) Uani 1 1 d .
C6 C 0.2203(6) 0.7581(3) 0.2814(3) 0.0289(10) Uani 1 1 d .
H6 H 0.2680 0.7026 0.3219 0.035 Uiso 1 1 calc R
C7 C 0.0789(6) 0.8269(3) 0.4105(3) 0.0348(11) Uani 1 1 d .
C8 C 0.6331(6) 0.5010(3) 0.2349(3) 0.0292(10) Uani 1 1 d .
C9 C 0.6821(5) 0.4961(3) 0.1402(3) 0.0269(9) Uani 1 1 d .
C10 C 0.7997(6) 0.4197(3) 0.1139(3) 0.0327(10) Uani 1 1 d .
H10 H 0.8561 0.3675 0.1550 0.039 Uiso 1 1 calc R
C11 C 0.8322(6) 0.4222(3) 0.0253(3) 0.0329(10) Uani 1 1 d .
H11 H 0.9062 0.3701 0.0060 0.039 Uiso 1 1 calc R
C12 C 0.7535(5) 0.5031(3) -0.0345(3) 0.0265(9) Uani 1 1 d .
C13 C 0.6382(5) 0.5774(3) -0.0036(3) 0.0269(9) Uani 1 1 d .
H13 H 0.5864 0.6322 -0.0436 0.032 Uiso 1 1 calc R
C14 C 0.7857(6) 0.5079(4) -0.1321(3) 0.0349(11) Uani 1 1 d .
C15 C 0.2490(6) 0.1632(3) 1.0136(3) 0.0327(10) Uani 1 1 d .
C16 C 0.2817(5) 0.1690(3) 0.9161(3) 0.0271(9) Uani 1 1 d .
C17 C 0.1996(6) 0.2444(3) 0.8535(3) 0.0288(10) Uani 1 1 d .
H17 H 0.1173 0.2961 0.8695 0.035 Uiso 1 1 calc R
C18 C 0.2420(6) 0.2416(3) 0.7666(3) 0.0294(10) Uani 1 1 d .
H18 H 0.1901 0.2927 0.7232 0.035 Uiso 1 1 calc R
C19 C 0.3618(6) 0.1630(3) 0.7431(3) 0.0275(9) Uani 1 1 d .
C20 C 0.4398(6) 0.0893(3) 0.8102(3) 0.0286(9) Uani 1 1 d .
H20 H 0.5206 0.0362 0.7959 0.034 Uiso 1 1 calc R
C21 C 0.4097(6) 0.1558(3) 0.6485(3) 0.0316(10) Uani 1 1 d .
C22 C 0.8673(6) 0.6422(4) 0.6147(3) 0.0456(13) Uani 1 1 d .
H22A H 0.9081 0.6820 0.6472 0.055 Uiso 1 1 calc R
H22B H 0.9171 0.6598 0.5540 0.055 Uiso 1 1 calc R
C23 C 0.6611(6) 0.6599(3) 0.6194(3) 0.0384(11) Uani 1 1 d .
H23A H 0.6124 0.6423 0.6802 0.046 Uiso 1 1 calc R
H23B H 0.6213 0.6190 0.5877 0.046 Uiso 1 1 calc R
C24 C 0.3830(6) 0.7833(3) 0.6042(3) 0.0419(12) Uani 1 1 d .
H24A H 0.3568 0.7588 0.6667 0.050 Uiso 1 1 calc R
H24B H 0.3224 0.7490 0.5735 0.050 Uiso 1 1 calc R
C25 C 0.3062(6) 0.8904(3) 0.5798(3) 0.0419(12) Uani 1 1 d .
H25A H 0.3587 0.9246 0.6137 0.050 Uiso 1 1 calc R
H25B H 0.3385 0.9164 0.5181 0.050 Uiso 1 1 calc R
Cu1 Cu 0.40991(7) 0.65927(4) 0.14059(3) 0.02971(16) Uani 1 1 d .
Cu2 Cu 0.5000 0.0000 1.0000 0.0351(2) Uani 1 2 d S
N1 N 0.2586(4) 0.7602(2) 0.1962(2) 0.0254(8) Uani 1 1 d .
N2 N 0.5988(4) 0.5726(2) 0.0821(2) 0.0238(7) Uani 1 1 d .
N3 N 0.4020(4) 0.0928(2) 0.8946(2) 0.0271(8) Uani 1 1 d .
N4 N 0.9360(5) 0.5383(3) 0.6521(2) 0.0435(10) Uani 1 1 d .
H4A H 0.8863 0.5217 0.7069 0.065 Uiso 1 1 calc R
H4B H 1.0587 0.5284 0.6518 0.065 Uiso 1 1 calc R
H4C H 0.9044 0.5022 0.6200 0.065 Uiso 1 1 calc R
N5 N 0.5844(5) 0.7640(3) 0.5815(2) 0.0341(9) Uani 1 1 d .
H5A H 0.6393 0.8029 0.6026 0.041 Uiso 1 1 calc R
H5B H 0.6081 0.7771 0.5228 0.041 Uiso 1 1 calc R
N6 N 0.1026(5) 0.9046(3) 0.5981(3) 0.0438(10) Uani 1 1 d .
H6A H 0.0532 0.8846 0.5587 0.066 Uiso 1 1 calc R
H6B H 0.0584 0.9673 0.5950 0.066 Uiso 1 1 calc R
H6C H 0.0736 0.8703 0.6516 0.066 Uiso 1 1 calc R
O1 O 0.3491(4) 0.7541(2) 0.03293(19) 0.0368(8) Uani 1 1 d .
O2 O 0.2131(5) 0.9076(2) -0.0158(2) 0.0525(10) Uani 1 1 d .
O3 O 0.1424(5) 0.7484(2) 0.4597(2) 0.0471(9) Uani 1 1 d .
O4 O -0.0082(5) 0.9000(2) 0.4366(2) 0.0463(9) Uani 1 1 d .
O5 O 0.5093(4) 0.5738(2) 0.24754(18) 0.0354(7) Uani 1 1 d .
O6 O 0.7143(4) 0.4400(2) 0.29315(19) 0.0416(8) Uani 1 1 d .
O7 O 0.7560(6) 0.5897(3) -0.1827(2) 0.0601(11) Uani 1 1 d .
O8 O 0.1641(4) 0.5699(3) 0.1565(2) 0.0470(9) Uani 1 1 d .
O9 O 0.3405(4) 0.0885(2) 1.06244(19) 0.0389(8) Uani 1 1 d .
O10 O 0.1420(5) 0.2281(2) 1.0411(2) 0.0488(9) Uani 1 1 d .
O11 O 0.5008(5) 0.0797(2) 0.6329(2) 0.0516(10) Uani 1 1 d .
O12 O 0.3510(5) 0.2302(2) 0.59124(19) 0.0425(8) Uani 1 1 d .
O13 O 0.3350(7) 0.4224(3) 0.5876(3) 0.0767(13) Uani 1 1 d .
O14 O 0.1899(7) 0.5595(3) 0.4519(3) 0.0756(13) Uani 1 1 d .
O15 O 0.2842(5) 0.1026(2) 0.3472(2) 0.0486(9) Uani 1 1 d .
O16 O 0.3477(14) 0.2231(4) 0.1874(3) 0.180(4) Uani 1 1 d .
O17 O 0.6772(14) 0.1290(6) 0.1820(4) 0.193(4) Uani 1 1 d .
O18 O 0.9268(11) 0.1799(4) 0.2186(4) 0.166(4) Uani 1 1 d .

loop_
_atom_site_aniso_label
_atom_site_aniso_U_11
_atom_site_aniso_U_22
_atom_site_aniso_U_33
_atom_site_aniso_U_23
_atom_site_aniso_U_13
_atom_site_aniso_U_12
C1 0.038(2) 0.032(3) 0.026(2) -0.008(2) 0.0001(19) -0.003(2)
C2 0.030(2) 0.027(2) 0.027(2) -0.0065(19) 0.0017(18) -0.0068(19)
C3 0.036(2) 0.030(2) 0.032(3) -0.006(2) -0.0060(19) 0.003(2)
C4 0.036(2) 0.028(2) 0.038(3) -0.015(2) 0.002(2) -0.001(2)
C5 0.028(2) 0.029(2) 0.028(2) -0.0130(19) -0.0006(18) -0.0021(18)
C6 0.032(2) 0.029(2) 0.023(2) -0.0030(18) -0.0029(18) -0.0024(19)
C7 0.037(3) 0.038(3) 0.033(3) -0.014(2) 0.002(2) -0.011(2)
C8 0.034(2) 0.031(2) 0.024(2) -0.0068(19) -0.0032(18) -0.007(2)
C9 0.025(2) 0.030(2) 0.025(2) -0.0055(19) 0.0013(17) -0.0067(18)
C10 0.034(2) 0.029(2) 0.030(2) -0.0043(19) -0.0072(19) 0.005(2)
C11 0.030(2) 0.032(2) 0.036(3) -0.014(2) -0.0014(19) 0.0024(19)
C12 0.024(2) 0.032(2) 0.026(2) -0.0105(19) 0.0025(17) -0.0091(18)
C13 0.029(2) 0.027(2) 0.024(2) -0.0050(18) -0.0012(17) -0.0038(18)
C14 0.029(2) 0.054(3) 0.026(2) -0.018(2) -0.0001(19) -0.010(2)
C15 0.034(2) 0.034(3) 0.028(2) -0.008(2) -0.0002(19) 0.000(2)
C16 0.025(2) 0.029(2) 0.025(2) -0.0054(18) -0.0009(17) -0.0022(18)
C17 0.029(2) 0.026(2) 0.028(2) -0.0065(19) -0.0002(18) 0.0007(18)
C18 0.031(2) 0.026(2) 0.027(2) 0.0010(19) -0.0066(18) -0.0017(19)
C19 0.030(2) 0.030(2) 0.024(2) -0.0048(18) -0.0029(17) -0.0103(19)
C20 0.032(2) 0.027(2) 0.024(2) -0.0045(18) -0.0010(18) -0.0007(19)
C21 0.035(2) 0.030(3) 0.030(2) -0.004(2) -0.0040(19) -0.008(2)
C22 0.043(3) 0.044(3) 0.043(3) -0.008(2) 0.003(2) 0.000(2)
C23 0.044(3) 0.037(3) 0.029(3) -0.002(2) -0.007(2) 0.000(2)
C24 0.042(3) 0.037(3) 0.043(3) -0.011(2) 0.003(2) 0.001(2)
C25 0.039(3) 0.035(3) 0.048(3) -0.011(2) -0.004(2) 0.001(2)
Cu1 0.0379(3) 0.0272(3) 0.0214(3) -0.0086(2) -0.0014(2) 0.0037(2)
Cu2 0.0446(5) 0.0303(4) 0.0189(4) 0.0000(3) 0.0008(3) 0.0110(4)
N1 0.0301(19) 0.0221(18) 0.0236(19) -0.0075(15) -0.0001(14) -0.0024(15)
N2 0.0287(18) 0.0196(17) 0.0211(18) -0.0041(14) -0.0002(14) -0.0019(14)
N3 0.0285(18) 0.0244(19) 0.0247(19) -0.0034(15) -0.0007(15) 0.0004(15)
N4 0.043(2) 0.046(3) 0.032(2) -0.0052(19) -0.0002(18) 0.007(2)
N5 0.043(2) 0.031(2) 0.026(2) -0.0083(16) -0.0042(16) 0.0012(17)
N6 0.047(2) 0.041(2) 0.041(2) -0.0144(19) 0.0008(19) 0.0016(19)
O1 0.052(2) 0.0290(17) 0.0237(16) -0.0069(13) -0.0016(14) 0.0063(15)
O2 0.071(2) 0.042(2) 0.0292(19) 0.0015(16) 0.0029(17) 0.0093(18)
O3 0.070(2) 0.036(2) 0.0289(18) -0.0061(15) 0.0003(16) 0.0005(18)
O4 0.059(2) 0.043(2) 0.0372(19) -0.0234(16) 0.0003(16) 0.0055(17)
O5 0.0449(18) 0.0363(18) 0.0216(16) -0.0084(14) -0.0033(13) 0.0035(15)
O6 0.050(2) 0.044(2) 0.0243(17) 0.0007(15) -0.0105(15) 0.0024(16)
O7 0.090(3) 0.062(3) 0.0243(19) -0.0046(18) -0.0024(18) -0.010(2)
O8 0.045(2) 0.062(2) 0.041(2) -0.0329(18) 0.0049(15) -0.0047(17)
O9 0.0458(19) 0.0394(19) 0.0211(16) -0.0047(14) -0.0004(14) 0.0128(15)
O10 0.057(2) 0.047(2) 0.0323(18) -0.0136(16) -0.0023(16) 0.0198(17)
O11 0.077(3) 0.041(2) 0.0284(18) -0.0107(16) -0.0022(17) 0.0100(19)
O12 0.065(2) 0.0364(19) 0.0226(17) -0.0032(14) -0.0080(15) -0.0026(16)
O13 0.131(4) 0.047(2) 0.056(3) -0.006(2) -0.038(3) -0.015(2)
O14 0.126(4) 0.042(2) 0.061(3) -0.015(2) -0.022(3) -0.007(2)
O15 0.048(2) 0.048(2) 0.050(2) -0.0142(17) -0.0051(16) -0.0033(17)
O16 0.439(13) 0.084(4) 0.038(3) -0.006(3) -0.021(5) -0.101(6)
O17 0.299(11) 0.161(7) 0.084(5) -0.012(5) 0.033(6) -0.012(7)
O18 0.235(8) 0.111(5) 0.072(4) 0.020(3) 0.042(5) 0.070(5)

loop_
_atom_type_symbol
_atom_type_description
_atom_type_scat_dispersion_real
_atom_type_scat_dispersion_imag
_atom_type_scat_source
C C 0.0033 0.0016 'International Tables Vol C Tables 4.2.6.8 and 6.1.1.4'
H H 0.0000 0.0000 'International Tables Vol C Tables 4.2.6.8 and 6.1.1.4'
N N 0.0061 0.0033 'International Tables Vol C Tables 4.2.6.8 and 6.1.1.4'
O O 0.0106 0.0060 'International Tables Vol C Tables 4.2.6.8 and 6.1.1.4'
Cu Cu 0.3201 1.2651 'International Tables Vol C Tables 4.2.6.8 and 6.1.1.4'

loop_
_geom_angle_atom_site_label_1
_geom_angle_atom_site_label_2
_geom_angle_atom_site_label_3
_geom_angle
_geom_angle_site_symmetry_1
_geom_angle_site_symmetry_3
O2 C1 O1 125.8(4) . .
O2 C1 C2 119.3(4) . .
O1 C1 C2 114.8(4) . .
N1 C2 C3 122.0(4) . .
N1 C2 C1 113.9(3) . .
C3 C2 C1 124.1(4) . .
C2 C3 C4 118.6(4) . .
C2 C3 H3 120.7 . .
C4 C3 H3 120.7 . .
C5 C4 C3 119.7(4) . .
C5 C4 H4 120.1 . .
C3 C4 H4 120.1 . .
C6 C5 C4 117.6(4) . .
C6 C5 C7 119.5(4) . .
C4 C5 C7 122.9(4) . .
N1 C6 C5 122.9(4) . .
N1 C6 H6 118.6 . .
C5 C6 H6 118.6 . .
O3 C7 O4 124.5(4) . .
O3 C7 C5 117.4(4) . .
O4 C7 C5 118.1(4) . .
O6 C8 O5 124.8(4) . .
O6 C8 C9 120.1(4) . .
O5 C8 C9 115.1(4) . .
N2 C9 C10 121.9(4) . .
N2 C9 C8 114.4(3) . .
C10 C9 C8 123.6(4) . .
C9 C10 C11 118.6(4) . .
C9 C10 H10 120.7 . .
C11 C10 H10 120.7 . .
C12 C11 C10 119.4(4) . .
C12 C11 H11 120.3 . .
C10 C11 H11 120.3 . .
C13 C12 C11 118.8(4) . .
C13 C12 C14 120.4(4) . .
C11 C12 C14 120.7(4) . .
N2 C13 C12 121.7(4) . .
N2 C13 H13 119.1 . .
C12 C13 H13 119.1 . .
O7 C14 O8 124.4(4) . 2_665
O7 C14 C12 117.3(4) . .
O8 C14 C12 118.3(4) 2_665 .
O10 C15 O9 124.5(4) . .
O10 C15 C16 120.0(4) . .
O9 C15 C16 115.5(4) . .
N3 C16 C17 122.0(4) . .
N3 C16 C15 114.0(4) . .
C17 C16 C15 124.0(4) . .
C16 C17 C18 118.5(4) . .
C16 C17 H17 120.7 . .
C18 C17 H17 120.7 . .
C17 C18 C19 120.5(4) . .
C17 C18 H18 119.8 . .
C19 C18 H18 119.8 . .
C18 C19 C20 117.7(4) . .
C18 C19 C21 122.4(4) . .
C20 C19 C21 119.9(4) . .
N3 C20 C19 121.9(4) . .
N3 C20 H20 119.0 . .
C19 C20 H20 119.0 . .
O11 C21 O12 125.1(4) . .
O11 C21 C19 118.9(4) . .
O12 C21 C19 116.0(4) . .
C23 C22 N4 109.6(4) . .
C23 C22 H22A 109.7 . .
N4 C22 H22A 109.7 . .
C23 C22 H22B 109.7 . .
N4 C22 H22B 109.7 . .
H22A C22 H22B 108.2 . .
C22 C23 N5 111.8(4) . .
C22 C23 H23A 109.3 . .
N5 C23 H23A 109.3 . .
C22 C23 H23B 109.3 . .
N5 C23 H23B 109.3 . .
H23A C23 H23B 107.9 . .
N5 C24 C25 111.4(4) . .
N5 C24 H24A 109.3 . .
C25 C24 H24A 109.3 . .
N5 C24 H24B 109.3 . .
C25 C24 H24B 109.3 . .
H24A C24 H24B 108.0 . .
N6 C25 C24 108.9(4) . .
N6 C25 H25A 109.9 . .
C24 C25 H25A 109.9 . .
N6 C25 H25B 109.9 . .
C24 C25 H25B 109.9 . .
H25A C25 H25B 108.3 . .
O1 Cu1 O5 170.12(14) . .
O1 Cu1 N1 83.28(13) . .
O5 Cu1 N1 96.97(13) . .
O1 Cu1 N2 94.76(13) . .
O5 Cu1 N2 83.16(12) . .
N1 Cu1 N2 169.28(14) . .
O1 Cu1 O8 99.08(13) . .
O5 Cu1 O8 90.77(13) . .
N1 Cu1 O8 93.54(12) . .
N2 Cu1 O8 97.18(12) . .
O9 Cu2 O9 180.00(14) . 2_657
O9 Cu2 N3 84.15(13) . .
O9 Cu2 N3 95.85(13) 2_657 .
O9 Cu2 N3 95.85(13) . 2_657
O9 Cu2 N3 84.15(13) 2_657 2_657
N3 Cu2 N3 180.000(1) . 2_657
C6 N1 C2 119.0(3) . .
C6 N1 Cu1 128.4(3) . .
C2 N1 Cu1 112.5(3) . .
C13 N2 C9 119.3(3) . .
C13 N2 Cu1 128.4(3) . .
C9 N2 Cu1 112.0(3) . .
C20 N3 C16 119.3(3) . .
C20 N3 Cu2 129.3(3) . .
C16 N3 Cu2 111.4(3) . .
C22 N4 H4A 109.5 . .
C22 N4 H4B 109.5 . .
H4A N4 H4B 109.5 . .
C22 N4 H4C 109.5 . .
H4A N4 H4C 109.5 . .
H4B N4 H4C 109.5 . .
C24 N5 C23 110.1(4) . .
C24 N5 H5A 109.6 . .
C23 N5 H5A 109.6 . .
C24 N5 H5B 109.6 . .
C23 N5 H5B 109.6 . .
H5A N5 H5B 108.2 . .
C25 N6 H6A 109.5 . .
C25 N6 H6B 109.5 . .
H6A N6 H6B 109.5 . .
C25 N6 H6C 109.5 . .
H6A N6 H6C 109.5 . .
H6B N6 H6C 109.5 . .
C1 O1 Cu1 115.4(3) . .
C8 O5 Cu1 114.8(3) . .
C14 O8 Cu1 112.5(3) 2_665 .
C15 O9 Cu2 114.9(3) . .

loop_
_geom_bond_atom_site_label_1
_geom_bond_atom_site_label_2
_geom_bond_distance
_geom_bond_site_symmetry_2
C1 O2 1.226(5) .
C1 O1 1.280(5) .
C1 C2 1.513(6) .
C2 N1 1.343(5) .
C2 C3 1.371(6) .
C3 C4 1.391(6) .
C3 H3 0.9300 .
C4 C5 1.387(6) .
C4 H4 0.9300 .
C5 C6 1.382(6) .
C5 C7 1.516(6) .
C6 N1 1.334(5) .
C6 H6 0.9300 .
C7 O3 1.247(5) .
C7 O4 1.254(5) .
C8 O6 1.230(5) .
C8 O5 1.287(5) .
C8 C9 1.509(6) .
C9 N2 1.346(5) .
C9 C10 1.376(6) .
C10 C11 1.381(6) .
C10 H10 0.9300 .
C11 C12 1.385(6) .
C11 H11 0.9300 .
C12 C13 1.379(5) .
C12 C14 1.515(6) .
C13 N2 1.336(5) .
C13 H13 0.9300 .
C14 O7 1.246(6) .
C14 O8 1.247(5) 2_665
C15 O10 1.227(5) .
C15 O9 1.284(5) .
C15 C16 1.512(6) .
C16 N3 1.354(5) .
C16 C17 1.374(6) .
C17 C18 1.376(6) .
C17 H17 0.9300 .
C18 C19 1.390(6) .
C18 H18 0.9300 .
C19 C20 1.393(6) .
C19 C21 1.515(6) .
C20 N3 1.338(5) .
C20 H20 0.9300 .
C21 O11 1.232(5) .
C21 O12 1.261(5) .
C22 C23 1.491(6) .
C22 N4 1.479(6) .
C22 H22A 0.9700 .
C22 H22B 0.9700 .
C23 N5 1.495(5) .
C23 H23A 0.9700 .
C23 H23B 0.9700 .
C24 N5 1.474(6) .
C24 C25 1.507(6) .
C24 H24A 0.9700 .
C24 H24B 0.9700 .
C25 N6 1.480(6) .
C25 H25A 0.9700 .
C25 H25B 0.9700 .
Cu1 O1 1.940(3) .
Cu1 O5 1.960(3) .
Cu1 N1 1.968(3) .
Cu1 N2 1.978(3) .
Cu1 O8 2.383(3) .
Cu2 O9 1.928(3) .
Cu2 O9 1.928(3) 2_657
Cu2 N3 1.977(3) .
Cu2 N3 1.977(3) 2_657
N4 H4A 0.8900 .
N4 H4B 0.8900 .
N4 H4C 0.8900 .
N5 H5A 0.9000 .
N5 H5B 0.9000 .
N6 H6A 0.8900 .
N6 H6B 0.8900 .
N6 H6C 0.8900 .
O8 C14 1.247(5) 2_665

loop_
_geom_torsion_atom_site_label_1
_geom_torsion_atom_site_label_2
_geom_torsion_atom_site_label_3
_geom_torsion_atom_site_label_4
_geom_torsion
_geom_torsion_site_symmetry_1
_geom_torsion_site_symmetry_4
O2 C1 C2 N1 -172.9(4) . .
O1 C1 C2 N1 3.5(6) . .
O2 C1 C2 C3 5.9(7) . .
O1 C1 C2 C3 -177.6(4) . .
N1 C2 C3 C4 1.7(7) . .
C1 C2 C3 C4 -177.1(4) . .
C2 C3 C4 C5 -0.8(7) . .
C3 C4 C5 C6 -0.3(6) . .
C3 C4 C5 C7 179.2(4) . .
C4 C5 C6 N1 0.5(6) . .
C7 C5 C6 N1 -179.0(4) . .
C6 C5 C7 O3 -3.7(6) . .
C4 C5 C7 O3 176.8(4) . .
C6 C5 C7 O4 175.1(4) . .
C4 C5 C7 O4 -4.3(7) . .
O6 C8 C9 N2 -172.9(4) . .
O5 C8 C9 N2 4.7(5) . .
O6 C8 C9 C10 8.0(7) . .
O5 C8 C9 C10 -174.4(4) . .
N2 C9 C10 C11 -0.1(6) . .
C8 C9 C10 C11 178.9(4) . .
C9 C10 C11 C12 3.2(7) . .
C10 C11 C12 C13 -2.7(6) . .
C10 C11 C12 C14 -179.7(4) . .
C11 C12 C13 N2 -0.9(6) . .
C14 C12 C13 N2 176.1(4) . .
C13 C12 C14 O7 22.1(6) . .
C11 C12 C14 O7 -161.0(4) . .
C13 C12 C14 O8 -156.4(4) . 2_665
C11 C12 C14 O8 20.6(6) . 2_665
O10 C15 C16 N3 -179.8(4) . .
O9 C15 C16 N3 1.0(6) . .
O10 C15 C16 C17 0.8(7) . .
O9 C15 C16 C17 -178.5(4) . .
N3 C16 C17 C18 0.0(6) . .
C15 C16 C17 C18 179.4(4) . .
C16 C17 C18 C19 1.5(6) . .
C17 C18 C19 C20 -1.6(6) . .
C17 C18 C19 C21 178.8(4) . .
C18 C19 C20 N3 0.2(6) . .
C21 C19 C20 N3 179.7(4) . .
C18 C19 C21 O11 -172.4(4) . .
C20 C19 C21 O11 8.1(6) . .
C18 C19 C21 O12 7.6(6) . .
C20 C19 C21 O12 -172.0(4) . .
N4 C22 C23 N5 -179.4(4) . .
N5 C24 C25 N6 175.9(4) . .
C5 C6 N1 C2 0.4(6) . .
C5 C6 N1 Cu1 179.3(3) . .
C3 C2 N1 C6 -1.5(6) . .
C1 C2 N1 C6 177.4(4) . .
C3 C2 N1 Cu1 179.4(3) . .
C1 C2 N1 Cu1 -1.7(4) . .
O1 Cu1 N1 C6 -179.0(4) . .
O5 Cu1 N1 C6 -9.0(4) . .
N2 Cu1 N1 C6 -99.0(8) . .
O8 Cu1 N1 C6 82.2(4) . .
O1 Cu1 N1 C2 -0.1(3) . .
O5 Cu1 N1 C2 170.0(3) . .
N2 Cu1 N1 C2 80.0(8) . .
O8 Cu1 N1 C2 -98.8(3) . .
C12 C13 N2 C9 4.0(6) . .
C12 C13 N2 Cu1 -169.5(3) . .
C10 C9 N2 C13 -3.5(6) . .
C8 C9 N2 C13 177.4(4) . .
C10 C9 N2 Cu1 171.0(3) . .
C8 C9 N2 Cu1 -8.1(4) . .
O1 Cu1 N2 C13 -8.8(4) . .
O5 Cu1 N2 C13 -179.1(4) . .
N1 Cu1 N2 C13 -87.8(8) . .
O8 Cu1 N2 C13 91.0(4) . .
O1 Cu1 N2 C9 177.3(3) . .
O5 Cu1 N2 C9 7.0(3) . .
N1 Cu1 N2 C9 98.3(8) . .
O8 Cu1 N2 C9 -82.9(3) . .
C19 C20 N3 C16 1.3(6) . .
C19 C20 N3 Cu2 -178.1(3) . .
C17 C16 N3 C20 -1.4(6) . .
C15 C16 N3 C20 179.1(4) . .
C17 C16 N3 Cu2 178.1(3) . .
C15 C16 N3 Cu2 -1.4(4) . .
O9 Cu2 N3 C20 -179.4(4) . .
O9 Cu2 N3 C20 0.6(4) 2_657 .
N3 Cu2 N3 C20 138(100) 2_657 .
O9 Cu2 N3 C16 1.1(3) . .
O9 Cu2 N3 C16 -178.9(3) 2_657 .
N3 Cu2 N3 C16 -42(100) 2_657 .
C25 C24 N5 C23 170.7(4) . .
C22 C23 N5 C24 -167.9(4) . .
O2 C1 O1 Cu1 172.6(4) . .
C2 C1 O1 Cu1 -3.6(5) . .
O5 Cu1 O1 C1 -89.9(7) . .
N1 Cu1 O1 C1 2.1(3) . .
N2 Cu1 O1 C1 -167.3(3) . .
O8 Cu1 O1 C1 94.7(3) . .
O6 C8 O5 Cu1 178.8(3) . .
C9 C8 O5 Cu1 1.3(5) . .
O1 Cu1 O5 C8 -82.9(8) . .
N1 Cu1 O5 C8 -173.7(3) . .
N2 Cu1 O5 C8 -4.5(3) . .
O8 Cu1 O5 C8 92.6(3) . .
O1 Cu1 O8 C14 100.8(3) . 2_665
O5 Cu1 O8 C14 -78.4(3) . 2_665
N1 Cu1 O8 C14 -175.5(3) . 2_665
N2 Cu1 O8 C14 4.8(3) . 2_665
O10 C15 O9 Cu2 -179.2(4) . .
C16 C15 O9 Cu2 0.0(5) . .
O9 Cu2 O9 C15 109(100) 2_657 .
N3 Cu2 O9 C15 -0.6(3) . .
N3 Cu2 O9 C15 179.4(3) 2_657 .
